data_7021931
loop_
_publ_author_name
'Vaughan, Jamila G.'
'Reid, Brodie L.'
'Ramchandani, Sushil'
'Wright, Phillip J.'
'Muzzioli, Sara'
'Skelton, Brian W.'
'Raiteri, Paolo'
'Brown, David H.'
'Stagni, Stefano'
'Massi, Massimiliano'

_publ_section_title
;
 The photochemistry of rhenium(i) tricarbonyl N-heterocyclic carbene
 complexes.
;
_journal_issue 39
_journal_name_full 'Dalton transactions (Cambridge, England : 2003)'
_journal_page_first 14100
_journal_page_last 14114
_journal_paper_doi 10.1039/c3dt51614h
_journal_volume 42
_journal_year 2013
_chemical_formula_moiety 'C17 H11 Cl N3 O3 Re'
_chemical_formula_sum 'C17 H11 Cl N3 O3 Re'
_chemical_formula_weight 526.94
_chemical_name_systematic
;
?
;
_space_group_IT_number 14
_symmetry_cell_setting monoclinic
_symmetry_space_group_name_Hall '-P 2yn'
_symmetry_space_group_name_H-M 'P 1 21/n 1'
_atom_sites_solution_hydrogens geom
_atom_sites_solution_primary direct
_atom_sites_solution_secondary difmap
_audit_creation_date 2011-08-01T15:14:49-00:00
_audit_creation_method 'WinGX routine CIF_UPDATE'
_cell_angle_alpha 90
_cell_angle_beta 96.2870(10)
_cell_angle_gamma 90
_cell_formula_units_Z 4
_cell_length_a 11.55800(10)
_cell_length_b 8.39400(10)
_cell_length_c 16.9605(2)
_cell_measurement_reflns_used 44102
_cell_measurement_temperature 100(2)
_cell_measurement_theta_max 45.5697
_cell_measurement_theta_min 3.853
_cell_volume 1635.58(3)
_computing_cell_refinement
;
CrysAlisPro, Oxford Diffraction Ltd.,
Version 1.171.33.52 (release 06-11-2009 CrysAlis171 .NET)
(compiled Nov 6 2009,16:24:50)
;
_computing_data_collection
;
CrysAlisPro, Oxford Diffraction Ltd.,
Version 1.171.33.52 (release 06-11-2009 CrysAlis171 .NET)
(compiled Nov 6 2009,16:24:50)
;
_computing_data_reduction
;
CrysAlisPro, Oxford Diffraction Ltd.,
Version 1.171.33.52 (release 06-11-2009 CrysAlis171 .NET)
(compiled Nov 6 2009,16:24:50)
;
_computing_molecular_graphics 'OrtepII (Johnson, C. K. (1976)'
_computing_publication_material 'WinGX Farrugia, L. J. (1999)'
_computing_structure_refinement 'SHELXL-97 (Sheldrick, 2008)'
_diffrn_ambient_temperature 100(2)
_diffrn_detector_area_resol_mean 10.4738
_diffrn_measured_fraction_theta_full 0.997
_diffrn_measured_fraction_theta_max 0.997
_diffrn_measurement_device_type 'Oxford Diffraction Gemini diffractometer'
_diffrn_measurement_method '\w scans'
_diffrn_orient_matrix_UB_11 -0.0586347789
_diffrn_orient_matrix_UB_12 -0.0181845954
_diffrn_orient_matrix_UB_13 0.0049184199
_diffrn_orient_matrix_UB_21 -0.0141795304
_diffrn_orient_matrix_UB_22 0.0007152568
_diffrn_orient_matrix_UB_23 -0.0417260654
_diffrn_orient_matrix_UB_31 0.0127245327
_diffrn_orient_matrix_UB_32 -0.0824053506
_diffrn_orient_matrix_UB_33 -0.0014214816
_diffrn_radiation_monochromator graphite
_diffrn_radiation_type MoK\a
_diffrn_radiation_wavelength 0.71073
_diffrn_reflns_av_R_equivalents 0.0389
_diffrn_reflns_av_unetI/netI 0.033
_diffrn_reflns_limit_h_max 23
_diffrn_reflns_limit_h_min -23
_diffrn_reflns_limit_k_max 16
_diffrn_reflns_limit_k_min -16
_diffrn_reflns_limit_l_max 34
_diffrn_reflns_limit_l_min -34
_diffrn_reflns_number 96088
_diffrn_reflns_theta_full 45.71
_diffrn_reflns_theta_max 45.71
_diffrn_reflns_theta_min 3.86
_exptl_absorpt_coefficient_mu 7.615
_exptl_absorpt_correction_T_max 0.656
_exptl_absorpt_correction_T_min 0.128
_exptl_absorpt_correction_type analytical
_exptl_absorpt_process_details
;
CrysAlisPro, Oxford Diffraction Ltd.,
Version 1.171.33.52 (release 06-11-2009 CrysAlis171 .NET)
(compiled Nov 6 2009,16:24:50)
Analytical numeric absorption correction using a multifaceted crystal
model based on expressions derived by R.C. Clark & J.S.
(Clark, R. C. & Reid, J. S. (1995). Acta Cryst. A51, 887-897)
;
_exptl_crystal_colour yellow
_exptl_crystal_density_diffrn 2.14
_exptl_crystal_density_method 'not measured'
_exptl_crystal_description plate
_exptl_crystal_F_000 1000
_exptl_crystal_size_max 0.46
_exptl_crystal_size_mid 0.15
_exptl_crystal_size_min 0.056
_refine_diff_density_max 1.657
_refine_diff_density_min -0.834
_refine_diff_density_rms 0.136
_refine_ls_extinction_method none
_refine_ls_goodness_of_fit_ref 0.883
_refine_ls_hydrogen_treatment constr
_refine_ls_matrix_type full
_refine_ls_number_parameters 226
_refine_ls_number_reflns 13943
_refine_ls_number_restraints 0
_refine_ls_restrained_S_all 0.883
_refine_ls_R_factor_all 0.0285
_refine_ls_R_factor_gt 0.0174
_refine_ls_shift/su_max 0.006
_refine_ls_shift/su_mean 0
_refine_ls_structure_factor_coef Fsqd
_refine_ls_weighting_details 'calc w=1/[\s^2^(Fo^2^)+(0.0145P)^2^] where P=(Fo^2^+2Fc^2^)/3'
_refine_ls_weighting_scheme calc
_refine_ls_wR_factor_gt 0.0321
_refine_ls_wR_factor_ref 0.0329
_reflns_number_gt 10775
_reflns_number_total 13943
_reflns_threshold_expression I>2\s(I)
_cod_data_source_file c3dt51614h.txt
_cod_data_source_block bb092b
_cod_original_cell_volume 1635.57(3)
_cod_original_sg_symbol_Hall '-p 2yn'
_cod_database_code 7021931

loop_
_symmetry_equiv_pos_as_xyz
'x, y, z'
'-x+1/2, y+1/2, -z+1/2'
'-x, -y, -z'
'x-1/2, -y-1/2, z-1/2'

loop_
_atom_site_label
_atom_site_type_symbol
_atom_site_fract_x
_atom_site_fract_y
_atom_site_fract_z
_atom_site_U_iso_or_equiv
_atom_site_adp_type
_atom_site_occupancy
_atom_site_symmetry_multiplicity
_atom_site_calc_flag
_atom_site_refinement_flags
Re1 Re 0.693773(3) 0.214598(4) 0.475719(2) 0.009270(10) Uani 1 1 d .
C1 C 0.60847(9) 0.10178(12) 0.38670(7) 0.01440(17) Uani 1 1 d .
O1 O 0.56257(8) 0.03038(11) 0.33492(6) 0.02461(18) Uani 1 1 d .
C2 C 0.68007(9) 0.02605(12) 0.53779(7) 0.01527(17) Uani 1 1 d .
O2 O 0.67111(9) -0.08808(11) 0.57395(6) 0.02565(19) Uani 1 1 d .
C3 C 0.55195(9) 0.29032(13) 0.51074(6) 0.01474(16) Uani 1 1 d .
O3 O 0.46574(7) 0.33240(11) 0.53201(6) 0.02264(17) Uani 1 1 d .
Cl4 Cl 0.87793(2) 0.12195(3) 0.426305(16) 0.01384(4) Uani 1 1 d .
N11 N 0.86718(7) 0.34566(10) 0.63058(5) 0.01199(13) Uani 1 1 d .
C12 C 0.80696(8) 0.35344(11) 0.55800(6) 0.01086(14) Uani 1 1 d .
N13 N 0.83718(8) 0.49884(10) 0.52959(5) 0.01203(13) Uani 1 1 d .
C14 C 0.91551(10) 0.57932(12) 0.58382(7) 0.01574(17) Uani 1 1 d .
H14 H 0.9492 0.681 0.5772 0.019 Uiso 1 1 calc R
C15 C 0.93366(10) 0.48357(12) 0.64748(7) 0.01571(18) Uani 1 1 d .
H15 H 0.9824 0.5053 0.6951 0.019 Uiso 1 1 calc R
N21 N 0.72638(7) 0.43794(10) 0.41259(5) 0.01177(13) Uani 1 1 d .
C22 C 0.79379(9) 0.54723(11) 0.45304(6) 0.01216(15) Uani 1 1 d .
C23 C 0.81926(10) 0.69567(12) 0.42275(7) 0.01625(18) Uani 1 1 d .
H23 H 0.8662 0.7704 0.4538 0.02 Uiso 1 1 calc R
C24 C 0.77381(11) 0.73048(13) 0.34576(7) 0.01848(19) Uani 1 1 d .
H24 H 0.789 0.8307 0.323 0.022 Uiso 1 1 calc R
C25 C 0.70587(11) 0.61804(14) 0.30195(7) 0.0189(2) Uani 1 1 d .
H25 H 0.6757 0.6391 0.2486 0.023 Uiso 1 1 calc R
C26 C 0.68316(10) 0.47492(13) 0.33754(7) 0.01538(17) Uani 1 1 d .
H26 H 0.6351 0.3993 0.308 0.018 Uiso 1 1 calc R
C111 C 0.87272(8) 0.21227(12) 0.68401(6) 0.01179(14) Uani 1 1 d .
C112 C 0.90502(9) 0.06416(12) 0.65764(6) 0.01435(17) Uani 1 1 d .
H112 H 0.9207 0.0495 0.6043 0.017 Uiso 1 1 calc R
C113 C 0.91401(10) -0.06247(13) 0.71073(7) 0.01675(18) Uani 1 1 d .
H113 H 0.9352 -0.1649 0.6934 0.02 Uiso 1 1 calc R
C114 C 0.89224(10) -0.04075(13) 0.78896(7) 0.01694(18) Uani 1 1 d .
H114 H 0.8981 -0.1284 0.8246 0.02 Uiso 1 1 calc R
C115 C 0.86197(10) 0.10891(13) 0.81513(7) 0.01578(17) Uani 1 1 d .
H115 H 0.8482 0.124 0.8688 0.019 Uiso 1 1 calc R
C116 C 0.85193(9) 0.23672(12) 0.76239(6) 0.01425(16) Uani 1 1 d .
H116 H 0.8311 0.3394 0.7797 0.017 Uiso 1 1 calc R

loop_
_atom_site_aniso_label
_atom_site_aniso_U_11
_atom_site_aniso_U_22
_atom_site_aniso_U_33
_atom_site_aniso_U_23
_atom_site_aniso_U_13
_atom_site_aniso_U_12
Re1 0.009590(10) 0.009890(10) 0.008290(10) -0.000410(10) 0.000810(10) -0.001010(10)
C1 0.0142(4) 0.0155(4) 0.0132(4) -0.0009(3) 0.0000(3) 0.0011(3)
O1 0.0256(4) 0.0264(4) 0.0197(4) -0.0079(3) -0.0074(3) 0.0006(3)
C2 0.0158(4) 0.0161(4) 0.0135(4) -0.0006(3) -0.0005(3) -0.0046(3)
O2 0.0331(5) 0.0221(4) 0.0204(4) 0.0073(3) -0.0030(4) -0.0117(3)
C3 0.0140(4) 0.0168(4) 0.0134(4) -0.0020(4) 0.0010(3) -0.0024(3)
O3 0.0156(3) 0.0284(4) 0.0247(5) -0.0068(3) 0.0058(3) 0.0008(3)
Cl4 0.01230(9) 0.01268(9) 0.01711(11) -0.00163(7) 0.00426(8) -0.00010(7)
N11 0.0128(3) 0.0119(3) 0.0110(3) -0.0010(3) 0.0003(3) -0.0012(3)
C12 0.0114(3) 0.0108(3) 0.0103(4) -0.0010(3) 0.0014(3) -0.0005(3)
N13 0.0140(3) 0.0111(3) 0.0110(3) -0.0009(3) 0.0011(3) -0.0020(3)
C14 0.0173(4) 0.0135(4) 0.0161(5) -0.0023(3) 0.0004(3) -0.0050(3)
C15 0.0167(4) 0.0152(4) 0.0146(5) -0.0022(3) -0.0012(3) -0.0047(3)
N21 0.0139(3) 0.0111(3) 0.0105(3) 0.0006(3) 0.0023(3) 0.0012(3)
C22 0.0131(4) 0.0121(4) 0.0117(4) 0.0001(3) 0.0032(3) 0.0007(3)
C23 0.0204(4) 0.0126(4) 0.0163(5) 0.0012(3) 0.0046(4) -0.0011(3)
C24 0.0236(5) 0.0151(4) 0.0176(5) 0.0051(4) 0.0060(4) 0.0010(4)
C25 0.0239(5) 0.0200(5) 0.0128(5) 0.0047(4) 0.0021(4) 0.0028(4)
C26 0.0178(4) 0.0160(4) 0.0121(4) 0.0009(3) 0.0008(3) 0.0018(3)
C111 0.0119(3) 0.0127(3) 0.0105(4) -0.0006(3) 0.0000(3) -0.0001(3)
C112 0.0153(4) 0.0161(4) 0.0117(4) -0.0025(3) 0.0016(3) 0.0012(3)
C113 0.0200(5) 0.0139(4) 0.0162(5) -0.0007(3) 0.0010(4) 0.0022(3)
C114 0.0192(5) 0.0167(4) 0.0144(5) 0.0017(3) -0.0006(4) -0.0009(3)
C115 0.0167(4) 0.0198(4) 0.0109(4) -0.0003(3) 0.0019(3) -0.0006(3)
C116 0.0154(4) 0.0155(4) 0.0118(4) -0.0021(3) 0.0014(3) 0.0010(3)

loop_
_atom_type_symbol
_atom_type_description
_atom_type_scat_dispersion_real
_atom_type_scat_dispersion_imag
_atom_type_scat_source
C C 0.0033 0.0016 'International Tables Vol C Tables 4.2.6.8 and 6.1.1.4'
H H 0 0 'International Tables Vol C Tables 4.2.6.8 and 6.1.1.4'
N N 0.0061 0.0033 'International Tables Vol C Tables 4.2.6.8 and 6.1.1.4'
O O 0.0106 0.006 'International Tables Vol C Tables 4.2.6.8 and 6.1.1.4'
Cl Cl 0.1484 0.1585 'International Tables Vol C Tables 4.2.6.8 and 6.1.1.4'
Re Re -1.0185 7.231 'International Tables Vol C Tables 4.2.6.8 and 6.1.1.4'

loop_
_exptl_crystal_face_index_h
_exptl_crystal_face_index_k
_exptl_crystal_face_index_l
_exptl_crystal_face_perp_dist
-1 0 0 0.094
1 0 0 0.0526
8 1 0 0.0739
7 -3 0 0.0511
0 1 -1 0.1975
0 1 1 0.2258
0 0 1 0.0385
0 0 -1 0.0185
-3 -1 0 0.1542
-16 3 1 0.1237

loop_
_geom_angle_atom_site_label_1
_geom_angle_atom_site_label_2
_geom_angle_atom_site_label_3
_geom_angle
C3 Re1 C2 88.78(5)
C3 Re1 C1 91.37(4)
C2 Re1 C1 87.66(4)
C3 Re1 C12 95.71(4)
C2 Re1 C12 99.91(4)
C1 Re1 C12 169.71(4)
C3 Re1 N21 93.78(4)
C2 Re1 N21 173.94(4)
C1 Re1 N21 97.76(4)
C12 Re1 N21 74.38(3)
C3 Re1 Cl4 178.13(3)
C2 Re1 Cl4 92.98(3)
C1 Re1 Cl4 88.06(3)
C12 Re1 Cl4 84.62(3)
N21 Re1 Cl4 84.53(2)
O1 C1 Re1 176.77(10)
O2 C2 Re1 178.96(10)
O3 C3 Re1 178.45(10)
C12 N11 C15 111.32(9)
C12 N11 C111 126.62(8)
C15 N11 C111 121.93(9)
N11 C12 N13 103.78(8)
N11 C12 Re1 141.60(7)
N13 C12 Re1 114.51(7)
C12 N13 C14 111.82(9)
C12 N13 C22 120.33(8)
C14 N13 C22 127.79(9)
C15 C14 N13 105.88(9)
C15 C14 H14 127.1
N13 C14 H14 127.1
C14 C15 N11 107.20(9)
C14 C15 H15 126.4
N11 C15 H15 126.4
C22 N21 C26 117.27(9)
C22 N21 Re1 116.87(7)
C26 N21 Re1 125.85(7)
N21 C22 C23 123.90(10)
N21 C22 N13 113.86(8)
C23 C22 N13 122.24(9)
C24 C23 C22 117.61(10)
C24 C23 H23 121.2
C22 C23 H23 121.2
C23 C24 C25 119.66(10)
C23 C24 H24 120.2
C25 C24 H24 120.2
C26 C25 C24 118.67(11)
C26 C25 H25 120.7
C24 C25 H25 120.7
N21 C26 C25 122.86(10)
N21 C26 H26 118.6
C25 C26 H26 118.6
C112 C111 C116 121.41(9)
C112 C111 N11 119.36(9)
C116 C111 N11 119.13(9)
C111 C112 C113 118.73(10)
C111 C112 H112 120.6
C113 C112 H112 120.6
C114 C113 C112 120.66(10)
C114 C113 H113 119.7
C112 C113 H113 119.7
C113 C114 C115 120.12(10)
C113 C114 H114 119.9
C115 C114 H114 119.9
C114 C115 C116 119.81(10)
C114 C115 H115 120.1
C116 C115 H115 120.1
C111 C116 C115 119.25(9)
C111 C116 H116 120.4
C115 C116 H116 120.4

loop_
_geom_bond_atom_site_label_1
_geom_bond_atom_site_label_2
_geom_bond_distance
Re1 C3 1.9123(10)
Re1 C2 1.9169(11)
Re1 C1 1.9552(11)
Re1 C12 2.1488(10)
Re1 N21 2.2117(8)
Re1 Cl4 2.4956(2)
C1 O1 1.1444(14)
C2 O2 1.1484(14)
C3 O3 1.1518(13)
N11 C12 1.3477(13)
N11 C15 1.4016(13)
N11 C111 1.4373(13)
C12 N13 1.3714(13)
N13 C14 1.3927(14)
N13 C22 1.3999(14)
C14 C15 1.3439(16)
C14 H14 0.95
C15 H15 0.95
N21 C22 1.3425(13)
N21 C26 1.3515(14)
C22 C23 1.3914(14)
C23 C24 1.3843(17)
C23 H23 0.95
C24 C25 1.3898(18)
C24 H24 0.95
C25 C26 1.3825(15)
C25 H25 0.95
C26 H26 0.95
C111 C112 1.3862(14)
C111 C116 1.3918(14)
C112 C113 1.3895(16)
C112 H112 0.95
C113 C114 1.3895(16)
C113 H113 0.95
C114 C115 1.3897(16)
C114 H114 0.95
C115 C116 1.3935(15)
C115 H115 0.95
C116 H116 0.95
